data_1515053
loop_
_publ_author_name
'Cheng, Jianhua'
'Wang, Haiyu'
'Nishiura, Masayoshi'
'Hou, Zhaomin'

_publ_section_title
;
 Binuclear rare-earth polyhydride complexes bearing both terminal and
 bridging hydride ligands
;
_journal_issue 7
_journal_name_full 'Chemical Science'
_journal_page_first 2230
_journal_paper_doi 10.1039/c2sc20300f
_journal_volume 3
_journal_year 2012
_chemical_formula_sum 'C88 H116 Lu2 N4 O3'
_chemical_formula_weight 1627.79
_chemical_name_common ((Ph-NCN)2Lu2H3(THF)3)(PhCCHPh)
_chemical_name_systematic
;
?
;
_space_group_IT_number 2
_symmetry_cell_setting triclinic
_symmetry_space_group_name_Hall '-P 1'
_symmetry_space_group_name_H-M 'P -1'
_atom_sites_solution_hydrogens geom
_atom_sites_solution_primary direct
_atom_sites_solution_secondary difmap
_audit_creation_method SHELXL-97
_cell_angle_alpha 107.399(3)
_cell_angle_beta 102.549(3)
_cell_angle_gamma 100.158(3)
_cell_formula_units_Z 2
_cell_length_a 13.437(2)
_cell_length_b 14.939(3)
_cell_length_c 22.326(4)
_cell_measurement_temperature 163(2)
_cell_volume 4031.9(12)
_computing_cell_refinement 'Bruker SMART'
_computing_data_collection 'Bruker SMART'
_computing_data_reduction 'Bruker SHELXTL'
_computing_molecular_graphics 'Ortep-3 for Windows (Farrugia, 1997)'
_computing_publication_material 'WinGX publication routines (Farrugia, 1999)'
_computing_structure_refinement 'SHELXL-97 (Sheldrick, 2008)'
_computing_structure_solution 'SHELXS-97 (Sheldrick, 2008)'
_diffrn_ambient_temperature 163(2)
_diffrn_measured_fraction_theta_full 0.983
_diffrn_measured_fraction_theta_max 0.983
_diffrn_measurement_device_type 'CCD area detector'
_diffrn_measurement_method 'phi and omega scans'
_diffrn_radiation_monochromator graphite
_diffrn_radiation_source 'fine-focus sealed tube'
_diffrn_radiation_type MoK\a
_diffrn_radiation_wavelength 0.71073
_diffrn_reflns_av_R_equivalents 0.0364
_diffrn_reflns_av_sigmaI/netI 0.0755
_diffrn_reflns_limit_h_max 10
_diffrn_reflns_limit_h_min -15
_diffrn_reflns_limit_k_max 17
_diffrn_reflns_limit_k_min -17
_diffrn_reflns_limit_l_max 26
_diffrn_reflns_limit_l_min -24
_diffrn_reflns_number 21877
_diffrn_reflns_theta_full 25.00
_diffrn_reflns_theta_max 25.00
_diffrn_reflns_theta_min 1.48
_exptl_absorpt_coefficient_mu 2.483
_exptl_absorpt_correction_T_max 0.5757
_exptl_absorpt_correction_T_min 0.5229
_exptl_absorpt_correction_type empirical
_exptl_absorpt_process_details 'SADABS (Sheldrick, 2008)'
_exptl_crystal_colour Pale-Yellow
_exptl_crystal_density_diffrn 1.341
_exptl_crystal_density_method 'not measured'
_exptl_crystal_description Block
_exptl_crystal_F_000 1676
_exptl_crystal_size_max 0.30
_exptl_crystal_size_mid 0.28
_exptl_crystal_size_min 0.25
_platon_squeeze_details
;
1/2 disorder hexane molecule per formual unit of
[(Ph-NCN)2Lu2H3(THF)3][PhCCHPh] was not modelled and the disordered
density was taken into account using the SQUEEZE/PLATON procedure.
(Sluis, P. van der; Spek, A. L. Acta Crystallogr.
1990, A46, 194?01) as implemented in PLATON (Spek, A.L. Acta
Crystallogr. 1990, A46, C34; Spek, A.L. J. Appl. Cryst. 2003, 36, 7?3.
PLATON - a multipurpose crystallographic tool. Utrecht University,
Utrecht, The Netherlands).
;
_refine_diff_density_max 1.931
_refine_diff_density_min -0.550
_refine_diff_density_rms 0.116
_refine_ls_extinction_method none
_refine_ls_goodness_of_fit_ref 0.952
_refine_ls_hydrogen_treatment mixed
_refine_ls_matrix_type full
_refine_ls_number_parameters 890
_refine_ls_number_reflns 13956
_refine_ls_number_restraints 0
_refine_ls_restrained_S_all 0.952
_refine_ls_R_factor_all 0.0710
_refine_ls_R_factor_gt 0.0452
_refine_ls_shift/su_max 0.001
_refine_ls_shift/su_mean 0.000
_refine_ls_structure_factor_coef Fsqd
_refine_ls_weighting_details 'calc w=1/[\s^2^(Fo^2^)+(0.0455P)^2^+0.0000P] where P=(Fo^2^+2Fc^2^)/3'
_refine_ls_weighting_scheme calc
_refine_ls_wR_factor_gt 0.0937
_refine_ls_wR_factor_ref 0.1015
_reflns_number_gt 9942
_reflns_number_total 13956
_reflns_threshold_expression >2sigma(I)
_cod_data_source_file c2sc20300f.txt
_cod_data_source_block 4-Lu-a
_cod_depositor_comments
;
The following automatic conversions were performed:

'_symmetry_cell_setting' value 'Triclinic' changed to 'triclinic'
according to
/usr/data/users/saulius/automatic-downloads/retrospective/RSC/lib/dictionaries/cif_core.dic
dictionary named 'cif_core.dic' version 2.4.2 from 2011-04-26.

Automatic conversion script
Id: cif_fix_values 2281 2013-09-26 08:29:07Z andrius 
;
_cod_original_sg_symbol_H-M P-1
_cod_database_code 1515053

loop_
_symmetry_equiv_pos_as_xyz
'x, y, z'
'-x, -y, -z'

loop_
_atom_site_label
_atom_site_type_symbol
_atom_site_fract_x
_atom_site_fract_y
_atom_site_fract_z
_atom_site_U_iso_or_equiv
_atom_site_adp_type
_atom_site_occupancy
_atom_site_symmetry_multiplicity
_atom_site_calc_flag
_atom_site_refinement_flags
C4 C 0.6010(6) 0.3498(6) 0.3554(4) 0.057(2) Uani 1 1 d .
C5 C 0.6492(5) 0.4430(5) 0.3674(3) 0.0419(16) Uani 1 1 d .
C6 C 0.6991(6) 0.5019(5) 0.4390(4) 0.0531(19) Uani 1 1 d .
C7 C 0.6790(6) 0.5902(6) 0.4660(4) 0.066(2) Uani 1 1 d .
H7 H 0.6314 0.6119 0.4389 0.079 Uiso 1 1 calc R
C8 C 0.7259(7) 0.6489(6) 0.5316(4) 0.078(3) Uani 1 1 d .
H8 H 0.7063 0.7071 0.5493 0.093 Uiso 1 1 calc R
C9 C 0.8012(7) 0.6221(6) 0.5709(4) 0.075(3) Uani 1 1 d .
H9 H 0.8361 0.6629 0.6151 0.090 Uiso 1 1 calc R
C10 C 0.8247(7) 0.5338(6) 0.5443(4) 0.077(3) Uani 1 1 d .
H10 H 0.8745 0.5131 0.5707 0.093 Uiso 1 1 calc R
C11 C 0.7749(7) 0.4766(6) 0.4793(4) 0.068(2) Uani 1 1 d .
H11 H 0.7933 0.4177 0.4615 0.082 Uiso 1 1 calc R
C12 C 0.5761(6) 0.2943(6) 0.3976(4) 0.0551(19) Uani 1 1 d .
C13 C 0.5533(7) 0.3342(7) 0.4559(4) 0.076(3) Uani 1 1 d .
H13 H 0.5562 0.4015 0.4713 0.091 Uiso 1 1 calc R
C14 C 0.5265(7) 0.2786(7) 0.4918(4) 0.079(3) Uani 1 1 d .
H14 H 0.5081 0.3081 0.5305 0.094 Uiso 1 1 calc R
C15 C 0.5253(7) 0.1811(7) 0.4740(5) 0.080(3) Uani 1 1 d .
H15 H 0.5107 0.1445 0.5008 0.096 Uiso 1 1 calc R
C16 C 0.5463(7) 0.1400(7) 0.4157(5) 0.080(3) Uani 1 1 d .
H16 H 0.5446 0.0730 0.4014 0.097 Uiso 1 1 calc R
C17 C 0.5701(7) 0.1944(6) 0.3769(5) 0.076(3) Uani 1 1 d .
H17 H 0.5823 0.1636 0.3363 0.091 Uiso 1 1 calc R
C18 C 0.9475(7) 0.6140(7) 0.4354(4) 0.082(3) Uani 1 1 d .
H18A H 0.9568 0.5475 0.4194 0.098 Uiso 1 1 calc R
H18B H 0.8738 0.6095 0.4369 0.098 Uiso 1 1 calc R
C19 C 1.0225(7) 0.6707(8) 0.5009(4) 0.100(4) Uani 1 1 d .
H19A H 0.9886 0.7131 0.5286 0.120 Uiso 1 1 calc R
H19B H 1.0468 0.6269 0.5231 0.120 Uiso 1 1 calc R
C20 C 1.1120(7) 0.7295(6) 0.4896(4) 0.074(3) Uani 1 1 d .
H20A H 1.1633 0.6919 0.4786 0.089 Uiso 1 1 calc R
H20B H 1.1486 0.7891 0.5283 0.089 Uiso 1 1 calc R
C21 C 1.0577(7) 0.7529(5) 0.4328(4) 0.076(3) Uani 1 1 d .
H21A H 1.0294 0.8099 0.4478 0.091 Uiso 1 1 calc R
H21B H 1.1070 0.7672 0.4078 0.091 Uiso 1 1 calc R
C22 C 0.9670(5) 0.4312(4) 0.2261(3) 0.0444(17) Uani 1 1 d .
H22A H 0.9699 0.4135 0.1803 0.053 Uiso 1 1 calc R
H22B H 0.8951 0.4020 0.2264 0.053 Uiso 1 1 calc R
C23 C 1.0480(5) 0.3983(5) 0.2660(4) 0.0509(19) Uani 1 1 d .
H23A H 1.0554 0.3345 0.2402 0.061 Uiso 1 1 calc R
H23B H 1.0303 0.3942 0.3061 0.061 Uiso 1 1 calc R
C24 C 1.1470(5) 0.4786(4) 0.2825(4) 0.0458(17) Uani 1 1 d .
H24A H 1.1984 0.4842 0.3234 0.055 Uiso 1 1 calc R
H24B H 1.1807 0.4660 0.2466 0.055 Uiso 1 1 calc R
C25 C 1.1093(5) 0.5691(5) 0.2907(4) 0.056(2) Uani 1 1 d .
H25A H 1.1241 0.6074 0.3377 0.067 Uiso 1 1 calc R
H25B H 1.1449 0.6099 0.2699 0.067 Uiso 1 1 calc R
C26 C 0.5435(5) 0.6693(4) 0.2907(3) 0.0440(17) Uani 1 1 d .
H26A H 0.5179 0.6693 0.2457 0.053 Uiso 1 1 calc R
H26B H 0.6184 0.7068 0.3096 0.053 Uiso 1 1 calc R
C27 C 0.4784(6) 0.7116(5) 0.3322(4) 0.057(2) Uani 1 1 d .
H27A H 0.5200 0.7417 0.3789 0.068 Uiso 1 1 calc R
H27B H 0.4503 0.7612 0.3178 0.068 Uiso 1 1 calc R
C28 C 0.3919(6) 0.6268(5) 0.3217(4) 0.059(2) Uani 1 1 d .
H28A H 0.3333 0.6152 0.2824 0.071 Uiso 1 1 calc R
H28B H 0.3642 0.6370 0.3602 0.071 Uiso 1 1 calc R
C29 C 0.4415(5) 0.5441(5) 0.3125(3) 0.0451(17) Uani 1 1 d .
H29A H 0.4639 0.5328 0.3544 0.054 Uiso 1 1 calc R
H29B H 0.3911 0.4840 0.2796 0.054 Uiso 1 1 calc R
C30 C 0.9458(4) 0.8125(4) 0.2775(3) 0.0291(13) Uani 1 1 d .
C31 C 0.9765(4) 0.9121(4) 0.2740(3) 0.0354(15) Uani 1 1 d .
C32 C 0.9827(5) 0.9913(5) 0.3276(3) 0.0422(16) Uani 1 1 d .
H32 H 0.9654 0.9811 0.3646 0.051 Uiso 1 1 calc R
C33 C 1.0136(5) 1.0849(5) 0.3284(4) 0.0472(18) Uani 1 1 d .
H33 H 1.0209 1.1388 0.3663 0.057 Uiso 1 1 calc R
C34 C 1.0338(5) 1.0991(5) 0.2737(4) 0.056(2) Uani 1 1 d .
H34 H 1.0516 1.1632 0.2730 0.067 Uiso 1 1 calc R
C35 C 1.0284(5) 1.0216(5) 0.2201(4) 0.056(2) Uani 1 1 d .
H35 H 1.0449 1.0324 0.1831 0.067 Uiso 1 1 calc R
C36 C 0.9991(5) 0.9277(5) 0.2196(3) 0.0415(16) Uani 1 1 d .
H36 H 0.9944 0.8741 0.1822 0.050 Uiso 1 1 calc R
C37 C 0.7809(4) 0.8337(4) 0.2969(3) 0.0305(14) Uani 1 1 d .
C38 C 0.7119(5) 0.8259(4) 0.2369(3) 0.0352(15) Uani 1 1 d .
C39 C 0.7273(5) 0.7738(5) 0.1699(3) 0.0429(16) Uani 1 1 d .
H39 H 0.7970 0.7578 0.1782 0.051 Uiso 1 1 calc R
C40 C 0.7291(6) 0.8368(5) 0.1275(3) 0.056(2) Uani 1 1 d .
H40A H 0.7847 0.8974 0.1513 0.083 Uiso 1 1 calc R
H40B H 0.6606 0.8517 0.1172 0.083 Uiso 1 1 calc R
H40C H 0.7432 0.8020 0.0868 0.083 Uiso 1 1 calc R
C41 C 0.6420(6) 0.6786(5) 0.1344(3) 0.059(2) Uani 1 1 d .
H41A H 0.6526 0.6452 0.0922 0.089 Uiso 1 1 calc R
H41B H 0.5725 0.6920 0.1271 0.089 Uiso 1 1 calc R
H41C H 0.6462 0.6372 0.1612 0.089 Uiso 1 1 calc R
C42 C 0.6251(5) 0.8645(4) 0.2369(3) 0.0419(16) Uani 1 1 d .
H42 H 0.5790 0.8598 0.1966 0.050 Uiso 1 1 calc R
C43 C 0.6057(5) 0.9098(5) 0.2953(4) 0.0491(19) Uani 1 1 d .
H43 H 0.5459 0.9356 0.2948 0.059 Uiso 1 1 calc R
C44 C 0.6726(5) 0.9181(4) 0.3544(3) 0.0430(17) Uani 1 1 d .
H44 H 0.6582 0.9495 0.3941 0.052 Uiso 1 1 calc R
C45 C 0.7606(5) 0.8810(4) 0.3562(3) 0.0350(15) Uani 1 1 d .
C46 C 0.8303(5) 0.8911(4) 0.4217(3) 0.0422(16) Uani 1 1 d .
H46 H 0.8967 0.8745 0.4147 0.051 Uiso 1 1 calc R
C47 C 0.8612(5) 0.9957(5) 0.4704(3) 0.055(2) Uani 1 1 d .
H47A H 0.9071 0.9995 0.5122 0.082 Uiso 1 1 calc R
H47B H 0.7974 1.0151 0.4774 0.082 Uiso 1 1 calc R
H47C H 0.8988 1.0393 0.4527 0.082 Uiso 1 1 calc R
C48 C 0.7810(6) 0.8213(5) 0.4509(3) 0.057(2) Uani 1 1 d .
H48A H 0.7625 0.7547 0.4196 0.086 Uiso 1 1 calc R
H48B H 0.7171 0.8375 0.4604 0.086 Uiso 1 1 calc R
H48C H 0.8314 0.8266 0.4916 0.086 Uiso 1 1 calc R
C49 C 1.0919(5) 0.7635(4) 0.2415(3) 0.0373(15) Uani 1 1 d .
C50 C 1.1860(5) 0.8336(5) 0.2814(3) 0.0418(16) Uani 1 1 d .
C51 C 1.2036(5) 0.8943(5) 0.3531(3) 0.0464(18) Uani 1 1 d .
H51 H 1.1346 0.8826 0.3634 0.056 Uiso 1 1 calc R
C52 C 1.2428(5) 1.0028(5) 0.3672(4) 0.063(2) Uani 1 1 d .
H52A H 1.2522 1.0387 0.4135 0.095 Uiso 1 1 calc R
H52B H 1.1910 1.0235 0.3397 0.095 Uiso 1 1 calc R
H52C H 1.3104 1.0158 0.3574 0.095 Uiso 1 1 calc R
C53 C 1.2827(6) 0.8597(5) 0.3975(4) 0.065(2) Uani 1 1 d .
H53A H 1.2937 0.8980 0.4436 0.097 Uiso 1 1 calc R
H53B H 1.3501 0.8685 0.3871 0.097 Uiso 1 1 calc R
H53C H 1.2540 0.7909 0.3897 0.097 Uiso 1 1 calc R
C54 C 1.2702(5) 0.8461(5) 0.2557(4) 0.059(2) Uani 1 1 d .
H54 H 1.3344 0.8923 0.2831 0.071 Uiso 1 1 calc R
C55 C 1.2651(6) 0.7946(6) 0.1921(4) 0.067(2) Uani 1 1 d .
H55 H 1.3230 0.8076 0.1753 0.081 Uiso 1 1 calc R
C56 C 1.1741(6) 0.7240(6) 0.1537(4) 0.062(2) Uani 1 1 d .
H56 H 1.1707 0.6859 0.1104 0.074 Uiso 1 1 calc R
C57 C 1.0869(5) 0.7073(5) 0.1769(3) 0.0462(17) Uani 1 1 d .
C58 C 0.9887(6) 0.6262(5) 0.1319(3) 0.0527(19) Uani 1 1 d .
H58 H 0.9434 0.6103 0.1593 0.063 Uiso 1 1 calc R
C59 C 0.9247(6) 0.6576(6) 0.0804(4) 0.074(2) Uani 1 1 d .
H59A H 0.9035 0.7155 0.1021 0.111 Uiso 1 1 calc R
H59B H 0.8617 0.6050 0.0532 0.111 Uiso 1 1 calc R
H59C H 0.9678 0.6726 0.0527 0.111 Uiso 1 1 calc R
C60 C 1.0199(6) 0.5346(5) 0.0980(4) 0.064(2) Uani 1 1 d .
H60A H 0.9561 0.4834 0.0699 0.096 Uiso 1 1 calc R
H60B H 1.0583 0.5126 0.1312 0.096 Uiso 1 1 calc R
H60C H 1.0651 0.5490 0.0713 0.096 Uiso 1 1 calc R
C61 C 0.5356(4) 0.2969(4) 0.1683(3) 0.0293(13) Uani 1 1 d .
C62 C 0.4792(5) 0.1980(4) 0.1183(3) 0.0363(15) Uani 1 1 d .
C63 C 0.4003(5) 0.1829(4) 0.0623(3) 0.0402(16) Uani 1 1 d .
H63 H 0.3796 0.2368 0.0542 0.048 Uiso 1 1 calc R
C64 C 0.3502(5) 0.0883(5) 0.0170(3) 0.0505(19) Uani 1 1 d .
H64 H 0.2952 0.0785 -0.0210 0.061 Uiso 1 1 calc R
C65 C 0.3810(6) 0.0097(5) 0.0279(4) 0.056(2) Uani 1 1 d .
H65 H 0.3484 -0.0541 -0.0028 0.068 Uiso 1 1 calc R
C66 C 0.4582(6) 0.0245(5) 0.0828(4) 0.0531(19) Uani 1 1 d .
H66 H 0.4795 -0.0294 0.0905 0.064 Uiso 1 1 calc R
C67 C 0.5065(5) 0.1171(4) 0.1279(3) 0.0418(16) Uani 1 1 d .
H67 H 0.5597 0.1254 0.1664 0.050 Uiso 1 1 calc R
C68 C 0.3745(5) 0.3463(4) 0.1707(3) 0.0340(15) Uani 1 1 d .
C69 C 0.3316(5) 0.4009(5) 0.1360(3) 0.0397(16) Uani 1 1 d .
C70 C 0.3985(5) 0.4794(5) 0.1213(3) 0.0419(16) Uani 1 1 d .
H70 H 0.4682 0.5044 0.1558 0.050 Uiso 1 1 calc R
C71 C 0.4193(6) 0.4398(5) 0.0548(3) 0.0524(19) Uani 1 1 d .
H71A H 0.4627 0.4926 0.0468 0.079 Uiso 1 1 calc R
H71B H 0.3520 0.4124 0.0202 0.079 Uiso 1 1 calc R
H71C H 0.4566 0.3890 0.0549 0.079 Uiso 1 1 calc R
C72 C 0.3516(6) 0.5644(5) 0.1228(4) 0.058(2) Uani 1 1 d .
H72A H 0.3985 0.6128 0.1130 0.086 Uiso 1 1 calc R
H72B H 0.3433 0.5938 0.1664 0.086 Uiso 1 1 calc R
H72C H 0.2825 0.5419 0.0899 0.086 Uiso 1 1 calc R
C73 C 0.2203(5) 0.3795(5) 0.1122(3) 0.0491(18) Uani 1 1 d .
H73 H 0.1893 0.4142 0.0872 0.059 Uiso 1 1 calc R
C74 C 0.1562(6) 0.3084(6) 0.1250(4) 0.060(2) Uani 1 1 d .
H74 H 0.0817 0.2932 0.1076 0.072 Uiso 1 1 calc R
C75 C 0.1995(5) 0.2605(5) 0.1624(3) 0.0528(19) Uani 1 1 d .
H75 H 0.1545 0.2142 0.1726 0.063 Uiso 1 1 calc R
C76 C 0.3087(5) 0.2777(5) 0.1862(3) 0.0426(17) Uani 1 1 d .
C77 C 0.3481(6) 0.2235(5) 0.2302(3) 0.0503(18) Uani 1 1 d .
H77 H 0.4265 0.2370 0.2390 0.060 Uiso 1 1 calc R
C78 C 0.3245(6) 0.2628(6) 0.2969(4) 0.065(2) Uani 1 1 d .
H78A H 0.3513 0.2283 0.3253 0.097 Uiso 1 1 calc R
H78B H 0.2481 0.2526 0.2895 0.097 Uiso 1 1 calc R
H78C H 0.3592 0.3324 0.3179 0.097 Uiso 1 1 calc R
C79 C 0.3028(6) 0.1135(5) 0.2005(4) 0.064(2) Uani 1 1 d .
H79A H 0.3326 0.0837 0.2315 0.095 Uiso 1 1 calc R
H79B H 0.3210 0.0882 0.1596 0.095 Uiso 1 1 calc R
H79C H 0.2259 0.0980 0.1915 0.095 Uiso 1 1 calc R
C80 C 0.7072(4) 0.2725(4) 0.1656(3) 0.0305(14) Uani 1 1 d .
C81 C 0.7654(5) 0.2224(4) 0.1986(3) 0.0341(15) Uani 1 1 d .
C82 C 0.7488(5) 0.2109(4) 0.2605(3) 0.0450(17) Uani 1 1 d .
H82 H 0.6813 0.2280 0.2646 0.054 Uiso 1 1 calc R
C83 C 0.8375(6) 0.2815(5) 0.3226(3) 0.0510(19) Uani 1 1 d .
H83A H 0.8224 0.2724 0.3617 0.076 Uiso 1 1 calc R
H83B H 0.8406 0.3486 0.3253 0.076 Uiso 1 1 calc R
H83C H 0.9055 0.2679 0.3200 0.076 Uiso 1 1 calc R
C84 C 0.7360(6) 0.1065(5) 0.2584(4) 0.060(2) Uani 1 1 d .
H84A H 0.7240 0.1021 0.2994 0.089 Uiso 1 1 calc R
H84B H 0.8001 0.0864 0.2532 0.089 Uiso 1 1 calc R
H84C H 0.6755 0.0637 0.2214 0.089 Uiso 1 1 calc R
C85 C 0.8377(5) 0.1821(5) 0.1718(4) 0.0465(18) Uani 1 1 d .
H85 H 0.8764 0.1479 0.1937 0.056 Uiso 1 1 calc R
C86 C 0.8563(5) 0.1890(5) 0.1148(4) 0.0484(18) Uani 1 1 d .
H86 H 0.9076 0.1616 0.0980 0.058 Uiso 1 1 calc R
C87 C 0.7979(5) 0.2368(5) 0.0829(3) 0.0474(18) Uani 1 1 d .
H87 H 0.8094 0.2418 0.0434 0.057 Uiso 1 1 calc R
C88 C 0.7227(5) 0.2780(4) 0.1063(3) 0.0347(15) Uani 1 1 d .
C89 C 0.6615(5) 0.3275(4) 0.0666(3) 0.0383(15) Uani 1 1 d .
H89 H 0.6091 0.3502 0.0891 0.046 Uiso 1 1 calc R
C90 C 0.7316(6) 0.4156(5) 0.0627(3) 0.055(2) Uani 1 1 d .
H90A H 0.6885 0.4457 0.0373 0.082 Uiso 1 1 calc R
H90B H 0.7845 0.3957 0.0413 0.082 Uiso 1 1 calc R
H90C H 0.7671 0.4626 0.1071 0.082 Uiso 1 1 calc R
C91 C 0.6002(5) 0.2586(5) -0.0028(3) 0.0475(18) Uani 1 1 d .
H91A H 0.5611 0.2934 -0.0263 0.071 Uiso 1 1 calc R
H91B H 0.5506 0.2038 -0.0008 0.071 Uiso 1 1 calc R
H91C H 0.6496 0.2344 -0.0260 0.071 Uiso 1 1 calc R
N1 N 0.8627(4) 0.7842(3) 0.2974(2) 0.0297(11) Uani 1 1 d .
N2 N 0.9995(4) 0.7452(3) 0.2630(2) 0.0339(12) Uani 1 1 d .
N3 N 0.4874(4) 0.3648(3) 0.1907(2) 0.0316(12) Uani 1 1 d .
N4 N 0.6397(3) 0.3222(3) 0.1954(2) 0.0285(11) Uani 1 1 d .
O1 O 0.9728(3) 0.6670(3) 0.3930(2) 0.0472(12) Uani 1 1 d .
O2 O 0.9963(3) 0.5366(3) 0.2588(2) 0.0424(11) Uani 1 1 d .
O3 O 0.5319(3) 0.5708(3) 0.2904(2) 0.0393(11) Uani 1 1 d .
Lu1 Lu 0.875229(19) 0.626853(17) 0.286998(13) 0.03086(8) Uani 1 1 d .
Lu2 Lu 0.652923(19) 0.476568(17) 0.270553(12) 0.03054(8) Uani 1 1 d .
H1 H 0.830(4) 0.500(3) 0.298(2) 0.027(14) Uiso 1 1 d .
H3 H 0.738(5) 0.537(4) 0.212(3) 0.050(18) Uiso 1 1 d .
H2 H 0.749(5) 0.616(4) 0.329(3) 0.06(2) Uiso 1 1 d .
H4 H 0.572(5) 0.313(5) 0.314(3) 0.06(2) Uiso 1 1 d .

loop_
_atom_site_aniso_label
_atom_site_aniso_U_11
_atom_site_aniso_U_22
_atom_site_aniso_U_33
_atom_site_aniso_U_23
_atom_site_aniso_U_13
_atom_site_aniso_U_12
C4 0.055(5) 0.076(6) 0.042(5) 0.017(5) 0.018(4) 0.023(4)
C5 0.044(4) 0.039(4) 0.042(4) 0.004(3) 0.017(3) 0.020(3)
C6 0.059(5) 0.045(4) 0.049(5) 0.009(4) 0.010(4) 0.022(4)
C7 0.072(6) 0.065(5) 0.055(5) 0.013(4) 0.009(4) 0.025(5)
C8 0.090(7) 0.057(5) 0.067(6) -0.005(5) 0.012(5) 0.032(5)
C9 0.078(6) 0.076(6) 0.049(5) 0.004(5) -0.002(4) 0.018(5)
C10 0.091(7) 0.079(6) 0.052(5) 0.010(5) 0.006(5) 0.038(5)
C11 0.092(7) 0.058(5) 0.051(5) 0.012(4) 0.011(5) 0.039(5)
C12 0.054(5) 0.062(5) 0.048(5) 0.018(4) 0.016(4) 0.013(4)
C13 0.102(7) 0.076(6) 0.053(5) 0.020(5) 0.039(5) 0.012(5)
C14 0.084(7) 0.087(7) 0.076(6) 0.028(6) 0.041(5) 0.028(5)
C15 0.086(7) 0.080(7) 0.085(7) 0.039(6) 0.028(6) 0.029(6)
C16 0.075(6) 0.067(6) 0.106(8) 0.033(6) 0.034(6) 0.020(5)
C17 0.082(6) 0.069(6) 0.085(7) 0.030(5) 0.036(5) 0.023(5)
C18 0.061(6) 0.102(7) 0.072(6) 0.037(6) 0.005(5) 0.000(5)
C19 0.059(6) 0.169(11) 0.060(6) 0.043(7) -0.005(5) 0.022(7)
C20 0.071(6) 0.063(5) 0.059(5) 0.008(4) -0.014(5) 0.011(5)
C21 0.076(6) 0.039(4) 0.067(6) -0.002(4) -0.031(5) 0.002(4)
C22 0.040(4) 0.025(3) 0.057(5) -0.001(3) 0.011(3) 0.010(3)
C23 0.039(4) 0.047(4) 0.068(5) 0.022(4) 0.012(4) 0.014(3)
C24 0.040(4) 0.038(4) 0.060(5) 0.016(4) 0.014(4) 0.015(3)
C25 0.029(4) 0.038(4) 0.082(6) 0.001(4) 0.005(4) 0.011(3)
C26 0.039(4) 0.035(4) 0.058(5) 0.013(3) 0.014(3) 0.016(3)
C27 0.072(5) 0.038(4) 0.068(5) 0.014(4) 0.032(4) 0.025(4)
C28 0.048(5) 0.056(5) 0.076(6) 0.013(4) 0.030(4) 0.020(4)
C29 0.042(4) 0.046(4) 0.045(4) 0.006(3) 0.022(3) 0.012(3)
C30 0.029(3) 0.027(3) 0.025(3) 0.000(3) 0.006(3) 0.010(3)
C31 0.024(3) 0.030(3) 0.047(4) 0.009(3) 0.005(3) 0.009(3)
C32 0.039(4) 0.037(4) 0.048(4) 0.014(3) 0.011(3) 0.007(3)
C33 0.038(4) 0.034(4) 0.065(5) 0.012(4) 0.007(4) 0.014(3)
C34 0.046(4) 0.029(4) 0.090(6) 0.022(4) 0.015(4) 0.009(3)
C35 0.041(4) 0.054(5) 0.077(6) 0.033(5) 0.019(4) 0.008(4)
C36 0.026(3) 0.045(4) 0.055(5) 0.019(4) 0.011(3) 0.011(3)
C37 0.026(3) 0.022(3) 0.039(4) 0.006(3) 0.009(3) 0.005(3)
C38 0.029(3) 0.027(3) 0.040(4) 0.006(3) 0.003(3) 0.001(3)
C39 0.031(4) 0.052(4) 0.038(4) 0.011(3) 0.004(3) 0.009(3)
C40 0.055(5) 0.068(5) 0.048(5) 0.025(4) 0.014(4) 0.019(4)
C41 0.069(5) 0.052(5) 0.044(4) 0.006(4) 0.008(4) 0.013(4)
C42 0.035(4) 0.035(4) 0.053(4) 0.015(3) 0.007(3) 0.010(3)
C43 0.032(4) 0.041(4) 0.079(6) 0.022(4) 0.016(4) 0.018(3)
C44 0.045(4) 0.025(3) 0.057(5) 0.002(3) 0.023(4) 0.014(3)
C45 0.029(3) 0.025(3) 0.044(4) 0.003(3) 0.010(3) 0.008(3)
C46 0.043(4) 0.035(4) 0.044(4) 0.003(3) 0.014(3) 0.014(3)
C47 0.051(5) 0.048(4) 0.049(5) -0.008(4) 0.016(4) 0.013(4)
C48 0.064(5) 0.048(4) 0.046(5) 0.009(4) 0.004(4) 0.006(4)
C49 0.032(4) 0.037(4) 0.043(4) 0.007(3) 0.012(3) 0.016(3)
C50 0.028(4) 0.036(4) 0.048(4) -0.001(3) 0.005(3) 0.012(3)
C51 0.032(4) 0.039(4) 0.051(4) -0.002(3) 0.005(3) 0.007(3)
C52 0.036(4) 0.044(4) 0.080(6) -0.012(4) 0.012(4) 0.002(3)
C53 0.050(5) 0.064(5) 0.059(5) -0.003(4) -0.003(4) 0.031(4)
C54 0.026(4) 0.054(5) 0.078(6) 0.002(4) 0.015(4) 0.000(3)
C55 0.043(5) 0.067(5) 0.077(6) 0.001(5) 0.028(4) 0.008(4)
C56 0.048(5) 0.074(6) 0.060(5) 0.008(4) 0.026(4) 0.021(4)
C57 0.036(4) 0.049(4) 0.049(4) 0.006(4) 0.013(3) 0.020(3)
C58 0.046(4) 0.055(5) 0.046(4) 0.004(4) 0.013(4) 0.013(4)
C59 0.065(6) 0.069(6) 0.067(6) 0.007(5) 0.002(4) 0.017(5)
C60 0.063(5) 0.052(5) 0.065(5) 0.000(4) 0.024(4) 0.012(4)
C61 0.030(3) 0.022(3) 0.028(3) 0.004(3) 0.003(3) 0.004(3)
C62 0.026(3) 0.036(4) 0.037(4) 0.002(3) 0.007(3) 0.005(3)
C63 0.043(4) 0.031(4) 0.036(4) 0.005(3) 0.007(3) 0.002(3)
C64 0.039(4) 0.055(5) 0.035(4) -0.005(3) 0.003(3) 0.001(4)
C65 0.061(5) 0.031(4) 0.051(5) -0.009(3) 0.009(4) -0.003(4)
C66 0.054(5) 0.023(3) 0.064(5) -0.002(3) 0.010(4) 0.005(3)
C67 0.036(4) 0.032(4) 0.044(4) 0.006(3) 0.002(3) 0.003(3)
C68 0.030(3) 0.035(3) 0.028(3) 0.000(3) 0.005(3) 0.010(3)
C69 0.032(4) 0.044(4) 0.032(4) 0.000(3) 0.006(3) 0.012(3)
C70 0.037(4) 0.046(4) 0.039(4) 0.010(3) 0.005(3) 0.015(3)
C71 0.057(5) 0.056(5) 0.047(4) 0.018(4) 0.018(4) 0.016(4)
C72 0.059(5) 0.062(5) 0.052(5) 0.015(4) 0.016(4) 0.029(4)
C73 0.041(4) 0.052(4) 0.047(4) 0.008(4) 0.006(3) 0.019(4)
C74 0.032(4) 0.069(5) 0.063(5) 0.007(4) 0.012(4) 0.007(4)
C75 0.039(4) 0.053(5) 0.049(5) 0.003(4) 0.010(4) -0.001(4)
C76 0.038(4) 0.039(4) 0.038(4) -0.005(3) 0.012(3) 0.009(3)
C77 0.042(4) 0.050(4) 0.050(5) 0.009(4) 0.017(4) 0.002(3)
C78 0.051(5) 0.080(6) 0.058(5) 0.018(5) 0.023(4) 0.007(4)
C79 0.060(5) 0.052(5) 0.082(6) 0.022(4) 0.035(5) 0.006(4)
C80 0.025(3) 0.019(3) 0.033(4) -0.004(3) 0.002(3) -0.002(2)
C81 0.027(3) 0.021(3) 0.044(4) 0.003(3) 0.005(3) 0.002(3)
C82 0.043(4) 0.029(4) 0.056(5) 0.010(3) 0.006(3) 0.013(3)
C83 0.061(5) 0.052(4) 0.043(4) 0.023(4) 0.008(4) 0.018(4)
C84 0.068(5) 0.040(4) 0.072(6) 0.025(4) 0.013(4) 0.015(4)
C85 0.033(4) 0.039(4) 0.061(5) 0.013(4) 0.004(3) 0.015(3)
C86 0.036(4) 0.044(4) 0.054(5) 0.003(4) 0.010(3) 0.016(3)
C87 0.051(4) 0.041(4) 0.031(4) -0.011(3) 0.011(3) 0.005(3)
C88 0.029(3) 0.024(3) 0.037(4) -0.002(3) 0.003(3) 0.002(3)
C89 0.041(4) 0.040(4) 0.031(4) 0.006(3) 0.013(3) 0.011(3)
C90 0.061(5) 0.046(4) 0.050(5) 0.015(4) 0.015(4) 0.006(4)
C91 0.047(4) 0.047(4) 0.036(4) 0.007(3) 0.000(3) 0.007(3)
N1 0.026(3) 0.029(3) 0.032(3) 0.006(2) 0.007(2) 0.012(2)
N2 0.031(3) 0.027(3) 0.038(3) 0.006(2) 0.009(2) 0.007(2)
N3 0.026(3) 0.030(3) 0.031(3) 0.002(2) 0.006(2) 0.005(2)
N4 0.023(3) 0.019(2) 0.034(3) 0.000(2) 0.003(2) 0.005(2)
O1 0.046(3) 0.040(3) 0.042(3) 0.004(2) 0.001(2) 0.010(2)
O2 0.029(2) 0.028(2) 0.060(3) 0.003(2) 0.007(2) 0.0102(19)
O3 0.032(2) 0.031(2) 0.051(3) 0.005(2) 0.016(2) 0.0100(19)
Lu1 0.02561(15) 0.02370(15) 0.03519(17) 0.00160(12) 0.00337(12) 0.00843(11)
Lu2 0.02845(16) 0.02414(15) 0.03160(16) 0.00077(12) 0.00608(12) 0.00747(12)

loop_
_atom_type_symbol
_atom_type_description
_atom_type_scat_dispersion_real
_atom_type_scat_dispersion_imag
_atom_type_scat_source
C C 0.0033 0.0016 'International Tables Vol C Tables 4.2.6.8 and 6.1.1.4'
H H 0.0000 0.0000 'International Tables Vol C Tables 4.2.6.8 and 6.1.1.4'
N N 0.0061 0.0033 'International Tables Vol C Tables 4.2.6.8 and 6.1.1.4'
O O 0.0106 0.0060 'International Tables Vol C Tables 4.2.6.8 and 6.1.1.4'
Lu Lu -0.4720 5.8584 'International Tables Vol C Tables 4.2.6.8 and 6.1.1.4'

loop_
_geom_angle_atom_site_label_1
_geom_angle_atom_site_label_2
_geom_angle_atom_site_label_3
_geom_angle
C5 C4 C12 133.8(8)
C5 C4 H4 116(5)
C12 C4 H4 110(5)
C4 C5 C6 114.0(7)
C4 C5 Lu2 112.9(5)
C6 C5 Lu2 132.7(5)
C7 C6 C11 116.5(7)
C7 C6 C5 120.4(7)
C11 C6 C5 122.8(7)
C6 C7 C8 122.5(8)
C6 C7 H7 118.8
C8 C7 H7 118.8
C9 C8 C7 119.9(8)
C9 C8 H8 120.1
C7 C8 H8 120.1
C8 C9 C10 118.7(8)
C8 C9 H9 120.7
C10 C9 H9 120.7
C11 C10 C9 119.7(8)
C11 C10 H10 120.1
C9 C10 H10 120.1
C10 C11 C6 122.6(8)
C10 C11 H11 118.7
C6 C11 H11 118.7
C13 C12 C17 117.1(8)
C13 C12 C4 123.7(8)
C17 C12 C4 119.2(7)
C14 C13 C12 121.3(9)
C14 C13 H13 119.4
C12 C13 H13 119.4
C13 C14 C15 122.6(9)
C13 C14 H14 118.7
C15 C14 H14 118.7
C16 C15 C14 116.7(9)
C16 C15 H15 121.7
C14 C15 H15 121.7
C15 C16 C17 121.7(9)
C15 C16 H16 119.1
C17 C16 H16 119.1
C16 C17 C12 120.5(8)
C16 C17 H17 119.8
C12 C17 H17 119.8
O1 C18 C19 105.3(7)
O1 C18 H18A 110.7
C19 C18 H18A 110.7
O1 C18 H18B 110.7
C19 C18 H18B 110.7
H18A C18 H18B 108.8
C20 C19 C18 106.1(7)
C20 C19 H19A 110.5
C18 C19 H19A 110.5
C20 C19 H19B 110.5
C18 C19 H19B 110.5
H19A C19 H19B 108.7
C19 C20 C21 101.6(7)
C19 C20 H20A 111.5
C21 C20 H20A 111.5
C19 C20 H20B 111.5
C21 C20 H20B 111.5
H20A C20 H20B 109.3
O1 C21 C20 105.2(6)
O1 C21 H21A 110.7
C20 C21 H21A 110.7
O1 C21 H21B 110.7
C20 C21 H21B 110.7
H21A C21 H21B 108.8
O2 C22 C23 103.9(5)
O2 C22 H22A 111.0
C23 C22 H22A 111.0
O2 C22 H22B 111.0
C23 C22 H22B 111.0
H22A C22 H22B 109.0
C22 C23 C24 101.7(5)
C22 C23 H23A 111.4
C24 C23 H23A 111.4
C22 C23 H23B 111.4
C24 C23 H23B 111.4
H23A C23 H23B 109.3
C25 C24 C23 104.7(5)
C25 C24 H24A 110.8
C23 C24 H24A 110.8
C25 C24 H24B 110.8
C23 C24 H24B 110.8
H24A C24 H24B 108.9
O2 C25 C24 105.9(5)
O2 C25 H25A 110.6
C24 C25 H25A 110.6
O2 C25 H25B 110.6
C24 C25 H25B 110.6
H25A C25 H25B 108.7
O3 C26 C27 105.4(5)
O3 C26 H26A 110.7
C27 C26 H26A 110.7
O3 C26 H26B 110.7
C27 C26 H26B 110.7
H26A C26 H26B 108.8
C28 C27 C26 103.6(6)
C28 C27 H27A 111.0
C26 C27 H27A 111.0
C28 C27 H27B 111.0
C26 C27 H27B 111.0
H27A C27 H27B 109.0
C27 C28 C29 104.5(6)
C27 C28 H28A 110.8
C29 C28 H28A 110.8
C27 C28 H28B 110.8
C29 C28 H28B 110.8
H28A C28 H28B 108.9
O3 C29 C28 106.3(5)
O3 C29 H29A 110.5
C28 C29 H29A 110.5
O3 C29 H29B 110.5
C28 C29 H29B 110.5
H29A C29 H29B 108.7
N1 C30 N2 113.8(5)
N1 C30 C31 122.2(5)
N2 C30 C31 124.0(5)
N1 C30 Lu1 53.9(3)
N2 C30 Lu1 60.0(3)
C31 C30 Lu1 176.0(4)
C32 C31 C36 119.0(6)
C32 C31 C30 118.2(6)
C36 C31 C30 122.9(6)
C33 C32 C31 121.1(7)
C33 C32 H32 119.4
C31 C32 H32 119.4
C34 C33 C32 119.2(7)
C34 C33 H33 120.4
C32 C33 H33 120.4
C35 C34 C33 120.6(6)
C35 C34 H34 119.7
C33 C34 H34 119.7
C34 C35 C36 120.2(7)
C34 C35 H35 119.9
C36 C35 H35 119.9
C35 C36 C31 119.8(7)
C35 C36 H36 120.1
C31 C36 H36 120.1
C45 C37 C38 119.3(6)
C45 C37 N1 119.9(5)
C38 C37 N1 120.3(5)
C42 C38 C37 119.8(6)
C42 C38 C39 117.5(6)
C37 C38 C39 122.6(6)
C40 C39 C41 111.1(6)
C40 C39 C38 112.7(6)
C41 C39 C38 109.7(5)
C40 C39 H39 107.7
C41 C39 H39 107.7
C38 C39 H39 107.7
C39 C40 H40A 109.5
C39 C40 H40B 109.5
H40A C40 H40B 109.5
C39 C40 H40C 109.5
H40A C40 H40C 109.5
H40B C40 H40C 109.5
C39 C41 H41A 109.5
C39 C41 H41B 109.5
H41A C41 H41B 109.5
C39 C41 H41C 109.5
H41A C41 H41C 109.5
H41B C41 H41C 109.5
C43 C42 C38 120.2(6)
C43 C42 H42 119.9
C38 C42 H42 119.9
C42 C43 C44 120.6(6)
C42 C43 H43 119.7
C44 C43 H43 119.7
C43 C44 C45 120.7(6)
C43 C44 H44 119.7
C45 C44 H44 119.7
C44 C45 C37 119.3(6)
C44 C45 C46 118.6(6)
C37 C45 C46 122.1(5)
C45 C46 C48 112.4(5)
C45 C46 C47 111.9(5)
C48 C46 C47 110.3(6)
C45 C46 H46 107.3
C48 C46 H46 107.3
C47 C46 H46 107.3
C46 C47 H47A 109.5
C46 C47 H47B 109.5
H47A C47 H47B 109.5
C46 C47 H47C 109.5
H47A C47 H47C 109.5
H47B C47 H47C 109.5
C46 C48 H48A 109.5
C46 C48 H48B 109.5
H48A C48 H48B 109.5
C46 C48 H48C 109.5
H48A C48 H48C 109.5
H48B C48 H48C 109.5
C50 C49 C57 119.0(6)
C50 C49 N2 123.3(6)
C57 C49 N2 117.7(5)
C54 C50 C49 118.6(6)
C54 C50 C51 117.3(6)
C49 C50 C51 124.0(6)
C52 C51 C50 112.3(6)
C52 C51 C53 110.7(6)
C50 C51 C53 109.1(6)
C52 C51 H51 108.2
C50 C51 H51 108.2
C53 C51 H51 108.2
C51 C52 H52A 109.5
C51 C52 H52B 109.5
H52A C52 H52B 109.5
C51 C52 H52C 109.5
H52A C52 H52C 109.5
H52B C52 H52C 109.5
C51 C53 H53A 109.5
C51 C53 H53B 109.5
H53A C53 H53B 109.5
C51 C53 H53C 109.5
H53A C53 H53C 109.5
H53B C53 H53C 109.5
C55 C54 C50 123.0(7)
C55 C54 H54 118.5
C50 C54 H54 118.5
C56 C55 C54 118.4(7)
C56 C55 H55 120.8
C54 C55 H55 120.8
C55 C56 C57 121.3(7)
C55 C56 H56 119.3
C57 C56 H56 119.3
C56 C57 C49 119.6(6)
C56 C57 C58 118.7(6)
C49 C57 C58 121.7(6)
C59 C58 C60 109.5(6)
C59 C58 C57 111.5(6)
C60 C58 C57 110.6(6)
C59 C58 H58 108.4
C60 C58 H58 108.4
C57 C58 H58 108.4
C58 C59 H59A 109.5
C58 C59 H59B 109.5
H59A C59 H59B 109.5
C58 C59 H59C 109.5
H59A C59 H59C 109.5
H59B C59 H59C 109.5
C58 C60 H60A 109.5
C58 C60 H60B 109.5
H60A C60 H60B 109.5
C58 C60 H60C 109.5
H60A C60 H60C 109.5
H60B C60 H60C 109.5
N3 C61 N4 114.5(5)
N3 C61 C62 123.9(5)
N4 C61 C62 121.6(5)
N3 C61 Lu2 59.6(3)
N4 C61 Lu2 54.9(3)
C62 C61 Lu2 174.7(4)
C63 C62 C67 117.5(6)
C63 C62 C61 123.1(6)
C67 C62 C61 119.3(5)
C62 C63 C64 120.6(6)
C62 C63 H63 119.7
C64 C63 H63 119.7
C65 C64 C63 120.0(6)
C65 C64 H64 120.0
C63 C64 H64 120.0
C66 C65 C64 119.4(6)
C66 C65 H65 120.3
C64 C65 H65 120.3
C65 C66 C67 120.9(7)
C65 C66 H66 119.6
C67 C66 H66 119.6
C66 C67 C62 121.6(6)
C66 C67 H67 119.2
C62 C67 H67 119.2
C69 C68 C76 120.6(6)
C69 C68 N3 117.3(5)
C76 C68 N3 122.1(6)
C68 C69 C73 118.2(6)
C68 C69 C70 122.9(6)
C73 C69 C70 118.9(6)
C72 C70 C69 113.4(6)
C72 C70 C71 108.7(6)
C69 C70 C71 111.6(5)
C72 C70 H70 107.6
C69 C70 H70 107.6
C71 C70 H70 107.6
C70 C71 H71A 109.5
C70 C71 H71B 109.5
H71A C71 H71B 109.5
C70 C71 H71C 109.5
H71A C71 H71C 109.5
H71B C71 H71C 109.5
C70 C72 H72A 109.5
C70 C72 H72B 109.5
H72A C72 H72B 109.5
C70 C72 H72C 109.5
H72A C72 H72C 109.5
H72B C72 H72C 109.5
C74 C73 C69 120.6(7)
C74 C73 H73 119.7
C69 C73 H73 119.7
C75 C74 C73 120.2(7)
C75 C74 H74 119.9
C73 C74 H74 119.9
C74 C75 C76 121.4(7)
C74 C75 H75 119.3
C76 C75 H75 119.3
C75 C76 C68 118.8(7)
C75 C76 C77 116.8(6)
C68 C76 C77 124.4(6)
C76 C77 C79 114.3(6)
C76 C77 C78 109.9(6)
C79 C77 C78 109.4(6)
C76 C77 H77 107.7
C79 C77 H77 107.7
C78 C77 H77 107.7
C77 C78 H78A 109.5
C77 C78 H78B 109.5
H78A C78 H78B 109.5
C77 C78 H78C 109.5
H78A C78 H78C 109.5
H78B C78 H78C 109.5
C77 C79 H79A 109.5
C77 C79 H79B 109.5
H79A C79 H79B 109.5
C77 C79 H79C 109.5
H79A C79 H79C 109.5
H79B C79 H79C 109.5
C88 C80 C81 119.5(6)
C88 C80 N4 121.1(5)
C81 C80 N4 119.2(5)
C85 C81 C80 118.4(6)
C85 C81 C82 119.9(6)
C80 C81 C82 121.7(6)
C81 C82 C84 112.3(6)
C81 C82 C83 112.5(5)
C84 C82 C83 110.5(6)
C81 C82 H82 107.1
C84 C82 H82 107.1
C83 C82 H82 107.1
C82 C83 H83A 109.5
C82 C83 H83B 109.5
H83A C83 H83B 109.5
C82 C83 H83C 109.5
H83A C83 H83C 109.5
H83B C83 H83C 109.5
C82 C84 H84A 109.5
C82 C84 H84B 109.5
H84A C84 H84B 109.5
C82 C84 H84C 109.5
H84A C84 H84C 109.5
H84B C84 H84C 109.5
C86 C85 C81 123.1(6)
C86 C85 H85 118.5
C81 C85 H85 118.5
C87 C86 C85 117.7(6)
C87 C86 H86 121.1
C85 C86 H86 121.1
C86 C87 C88 122.4(7)
C86 C87 H87 118.8
C88 C87 H87 118.8
C87 C88 C80 118.8(6)
C87 C88 C89 118.0(6)
C80 C88 C89 123.2(6)
C90 C89 C88 112.5(5)
C90 C89 C91 108.9(5)
C88 C89 C91 112.4(5)
C90 C89 H89 107.6
C88 C89 H89 107.6
C91 C89 H89 107.6
C89 C90 H90A 109.5
C89 C90 H90B 109.5
H90A C90 H90B 109.5
C89 C90 H90C 109.5
H90A C90 H90C 109.5
H90B C90 H90C 109.5
C89 C91 H91A 109.5
C89 C91 H91B 109.5
H91A C91 H91B 109.5
C89 C91 H91C 109.5
H91A C91 H91C 109.5
H91B C91 H91C 109.5
C30 N1 C37 120.8(5)
C30 N1 Lu1 98.6(3)
C37 N1 Lu1 136.3(4)
C30 N2 C49 121.5(5)
C30 N2 Lu1 92.0(4)
C49 N2 Lu1 146.5(4)
C61 N3 C68 121.5(5)
C61 N3 Lu2 92.7(3)
C68 N3 Lu2 145.0(4)
C61 N4 C80 121.9(5)
C61 N4 Lu2 97.6(3)
C80 N4 Lu2 137.8(3)
C21 O1 C18 107.8(6)
C21 O1 Lu1 128.2(4)
C18 O1 Lu1 123.4(4)
C25 O2 C22 108.7(4)
C25 O2 Lu1 124.1(4)
C22 O2 Lu1 123.7(3)
C29 O3 C26 108.9(5)
C29 O3 Lu2 125.0(4)
C26 O3 Lu2 125.6(3)
O1 Lu1 N1 95.07(16)
O1 Lu1 O2 85.91(16)
N1 Lu1 O2 134.71(15)
O1 Lu1 N2 94.73(16)
N1 Lu1 N2 55.56(16)
O2 Lu1 N2 79.20(15)
O1 Lu1 C30 96.07(16)
N1 Lu1 C30 27.57(15)
O2 Lu1 C30 107.20(15)
N2 Lu1 C30 28.01(16)
O1 Lu1 Lu2 105.52(12)
N1 Lu1 Lu2 114.21(11)
O2 Lu1 Lu2 108.96(10)
N2 Lu1 Lu2 158.48(11)
C30 Lu1 Lu2 138.79(11)
O1 Lu1 H1 81.3(14)
N1 Lu1 H1 152.0(15)
O2 Lu1 H1 73.0(15)
N2 Lu1 H1 152.1(15)
C30 Lu1 H1 177.3(14)
Lu2 Lu1 H1 42.4(14)
O1 Lu1 H3 146.5(15)
N1 Lu1 H3 104.4(16)
O2 Lu1 H3 98.7(16)
N2 Lu1 H3 118.8(15)
C30 Lu1 H3 113.8(15)
Lu2 Lu1 H3 41.5(15)
H1 Lu1 H3 69(2)
O1 Lu1 H2 82.1(16)
N1 Lu1 H2 86.5(16)
O2 Lu1 H2 138.0(17)
N2 Lu1 H2 141.6(16)
C30 Lu1 H2 114.0(16)
Lu2 Lu1 H2 38.7(16)
H1 Lu1 H2 66(2)
H3 Lu1 H2 72(2)
O3 Lu2 N4 134.13(14)
O3 Lu2 C5 88.71(18)
N4 Lu2 C5 102.32(19)
O3 Lu2 N3 79.04(15)
N4 Lu2 N3 55.15(16)
C5 Lu2 N3 102.6(2)
O3 Lu2 C61 106.73(15)
N4 Lu2 C61 27.48(16)
C5 Lu2 C61 103.4(2)
N3 Lu2 C61 27.69(16)
O3 Lu2 Lu1 106.84(10)
N4 Lu2 Lu1 109.27(11)
C5 Lu2 Lu1 112.64(16)
N3 Lu2 Lu1 144.21(11)
C61 Lu2 Lu1 130.53(12)
O3 Lu2 H1 137.1(13)
N4 Lu2 H1 87.9(13)
C5 Lu2 H1 90.1(12)
N3 Lu2 H1 142.5(13)
C61 Lu2 H1 115.3(13)
Lu1 Lu2 H1 36.4(12)
O3 Lu2 H3 105.1(16)
N4 Lu2 H3 86.3(15)
C5 Lu2 H3 151.1(15)
N3 Lu2 H3 104.8(15)
C61 Lu2 H3 96.8(15)
Lu1 Lu2 H3 39.4(15)
H1 Lu2 H3 62.5(19)
O3 Lu2 H2 75.8(17)
N4 Lu2 H2 147.4(17)
C5 Lu2 H2 88.8(16)
N3 Lu2 H2 152.1(17)
C61 Lu2 H2 167.5(16)
Lu1 Lu2 H2 39.2(17)
H1 Lu2 H2 61(2)
H3 Lu2 H2 71(2)

loop_
_geom_bond_atom_site_label_1
_geom_bond_atom_site_label_2
_geom_bond_distance
C4 C5 1.347(10)
C4 C12 1.481(10)
C4 H4 0.89(7)
C5 C6 1.503(9)
C5 Lu2 2.371(7)
C6 C7 1.376(10)
C6 C11 1.390(10)
C7 C8 1.397(10)
C7 H7 0.9500
C8 C9 1.385(11)
C8 H8 0.9500
C9 C10 1.397(11)
C9 H9 0.9500
C10 C11 1.386(10)
C10 H10 0.9500
C11 H11 0.9500
C12 C13 1.384(10)
C12 C17 1.405(11)
C13 C14 1.372(10)
C13 H13 0.9500
C14 C15 1.387(11)
C14 H14 0.9500
C15 C16 1.377(12)
C15 H15 0.9500
C16 C17 1.402(11)
C16 H16 0.9500
C17 H17 0.9500
C18 O1 1.461(9)
C18 C19 1.480(11)
C18 H18A 0.9900
C18 H18B 0.9900
C19 C20 1.473(11)
C19 H19A 0.9900
C19 H19B 0.9900
C20 C21 1.489(10)
C20 H20A 0.9900
C20 H20B 0.9900
C21 O1 1.449(8)
C21 H21A 0.9900
C21 H21B 0.9900
C22 O2 1.462(7)
C22 C23 1.498(9)
C22 H22A 0.9900
C22 H22B 0.9900
C23 C24 1.518(8)
C23 H23A 0.9900
C23 H23B 0.9900
C24 C25 1.500(8)
C24 H24A 0.9900
C24 H24B 0.9900
C25 O2 1.453(7)
C25 H25A 0.9900
C25 H25B 0.9900
C26 O3 1.450(7)
C26 C27 1.490(9)
C26 H26A 0.9900
C26 H26B 0.9900
C27 C28 1.482(9)
C27 H27A 0.9900
C27 H27B 0.9900
C28 C29 1.488(9)
C28 H28A 0.9900
C28 H28B 0.9900
C29 O3 1.444(7)
C29 H29A 0.9900
C29 H29B 0.9900
C30 N1 1.336(7)
C30 N2 1.341(7)
C30 C31 1.502(8)
C30 Lu1 2.854(6)
C31 C32 1.385(9)
C31 C36 1.387(9)
C32 C33 1.380(8)
C32 H32 0.9500
C33 C34 1.375(10)
C33 H33 0.9500
C34 C35 1.372(10)
C34 H34 0.9500
C35 C36 1.386(9)
C35 H35 0.9500
C36 H36 0.9500
C37 C45 1.411(8)
C37 C38 1.413(8)
C37 N1 1.430(7)
C38 C42 1.389(8)
C38 C39 1.544(9)
C39 C40 1.522(9)
C39 C41 1.523(9)
C39 H39 1.0000
C40 H40A 0.9800
C40 H40B 0.9800
C40 H40C 0.9800
C41 H41A 0.9800
C41 H41B 0.9800
C41 H41C 0.9800
C42 C43 1.382(9)
C42 H42 0.9500
C43 C44 1.382(9)
C43 H43 0.9500
C44 C45 1.390(8)
C44 H44 0.9500
C45 C46 1.504(9)
C46 C48 1.516(9)
C46 C47 1.534(8)
C46 H46 1.0000
C47 H47A 0.9800
C47 H47B 0.9800
C47 H47C 0.9800
C48 H48A 0.9800
C48 H48B 0.9800
C48 H48C 0.9800
C49 C50 1.406(8)
C49 C57 1.416(9)
C49 N2 1.436(7)
C50 C54 1.384(9)
C50 C51 1.528(9)
C51 C52 1.525(9)
C51 C53 1.555(9)
C51 H51 1.0000
C52 H52A 0.9800
C52 H52B 0.9800
C52 H52C 0.9800
C53 H53A 0.9800
C53 H53B 0.9800
C53 H53C 0.9800
C54 C55 1.377(10)
C54 H54 0.9500
C55 C56 1.376(10)
C55 H55 0.9500
C56 C57 1.394(9)
C56 H56 0.9500
C57 C58 1.533(9)
C58 C59 1.523(10)
C58 C60 1.529(9)
C58 H58 1.0000
C59 H59A 0.9800
C59 H59B 0.9800
C59 H59C 0.9800
C60 H60A 0.9800
C60 H60B 0.9800
C60 H60C 0.9800
C61 N3 1.330(7)
C61 N4 1.331(7)
C61 C62 1.502(8)
C61 Lu2 2.860(5)
C62 C63 1.383(8)
C62 C67 1.385(8)
C63 C64 1.409(8)
C63 H63 0.9500
C64 C65 1.381(10)
C64 H64 0.9500
C65 C66 1.353(9)
C65 H65 0.9500
C66 C67 1.384(8)
C66 H66 0.9500
C67 H67 0.9500
C68 C69 1.395(9)
C68 C76 1.406(9)
C68 N3 1.436(7)
C69 C73 1.417(9)
C69 C70 1.510(9)
C70 C72 1.509(9)
C70 C71 1.532(9)
C70 H70 1.0000
C71 H71A 0.9800
C71 H71B 0.9800
C71 H71C 0.9800
C72 H72A 0.9800
C72 H72B 0.9800
C72 H72C 0.9800
C73 C74 1.385(10)
C73 H73 0.9500
C74 C75 1.357(10)
C74 H74 0.9500
C75 C76 1.396(9)
C75 H75 0.9500
C76 C77 1.517(10)
C77 C79 1.526(9)
C77 C78 1.553(9)
C77 H77 1.0000
C78 H78A 0.9800
C78 H78B 0.9800
C78 H78C 0.9800
C79 H79A 0.9800
C79 H79B 0.9800
C79 H79C 0.9800
C80 C88 1.408(8)
C80 C81 1.413(8)
C80 N4 1.422(7)
C81 C85 1.381(9)
C81 C82 1.502(9)
C82 C84 1.525(8)
C82 C83 1.555(9)
C82 H82 1.0000
C83 H83A 0.9800
C83 H83B 0.9800
C83 H83C 0.9800
C84 H84A 0.9800
C84 H84B 0.9800
C84 H84C 0.9800
C85 C86 1.380(9)
C85 H85 0.9500
C86 C87 1.375(9)
C86 H86 0.9500
C87 C88 1.389(9)
C87 H87 0.9500
C88 C89 1.515(8)
C89 C90 1.515(8)
C89 C91 1.528(8)
C89 H89 1.0000
C90 H90A 0.9800
C90 H90B 0.9800
C90 H90C 0.9800
C91 H91A 0.9800
C91 H91B 0.9800
C91 H91C 0.9800
N1 Lu1 2.331(5)
N2 Lu1 2.474(5)
N3 Lu2 2.470(5)
N4 Lu2 2.361(4)
O1 Lu1 2.281(4)
O2 Lu1 2.361(4)
O3 Lu2 2.360(4)
Lu1 Lu2 3.2808(6)
Lu1 H1 1.98(5)
Lu1 H3 2.11(6)
Lu1 H2 2.12(6)
Lu2 H1 2.26(5)
Lu2 H3 2.20(6)
Lu2 H2 2.10(6)

loop_
_platon_squeeze_void_nr
_platon_squeeze_void_average_x
_platon_squeeze_void_average_y
_platon_squeeze_void_average_z
_platon_squeeze_void_volume
_platon_squeeze_void_count_electrons
_platon_squeeze_void_content
1 0.000 0.000 0.000 279 53 ' '
2 0.500 0.000 0.500 47 4 ' '
3 0.420 0.478 0.426 11 1 ' '
4 0.459 0.998 0.227 21 2 ' '
5 0.540 1.001 0.773 21 2 ' '
6 0.580 0.522 0.574 11 1 ' '
